data_2105300
loop_
_publ_author_name
'Fulford, Mabel V.'
'Lough, Alan John'
'Bender, Timothy P.'

_publ_section_title
;
 The first report of the crystal structure of non-solvated \m-oxo boron
 subphthalocyanine and the crystal structures of two solvated forms
;
_journal_coeditor_code RY5043
_journal_issue 6
_journal_name_full 'Acta Crystallographica Section B'
_journal_page_first 636
_journal_page_last 645
_journal_paper_doi 10.1107/S0108768112037184
_journal_volume 68
_journal_year 2012
_chemical_formula_moiety 'C48 H24 B2 N12 O, 0.25 (H2 O)'
_chemical_formula_sum 'C48 H24.5 B2 N12 O1.25'
_chemical_formula_weight 810.92
_space_group_IT_number 2
_symmetry_cell_setting triclinic
_symmetry_space_group_name_Hall '-P 1'
_symmetry_space_group_name_H-M 'P -1'
_atom_sites_solution_hydrogens geom
_atom_sites_solution_primary direct
_atom_sites_solution_secondary difmap
_audit_creation_method SHELXL-97
_cell_angle_alpha 87.5640(19)
_cell_angle_beta 77.298(2)
_cell_angle_gamma 88.101(3)
_cell_formula_units_Z 2
_cell_length_a 10.4180(3)
_cell_length_b 13.4413(6)
_cell_length_c 13.9207(6)
_cell_measurement_reflns_used 35416
_cell_measurement_temperature 150.0(10)
_cell_measurement_theta_max 27.4
_cell_measurement_theta_min 2.5
_cell_volume 1899.35(13)
_computing_cell_refinement 'Denzo-SMN (Otwinowski & Minor, 1997)'
_computing_data_collection 'Collect (Nonius B.V., 1997-2002)'
_computing_data_reduction Denzo-SMN
_computing_molecular_graphics 'PLATON (Spek, 2009)'
_computing_publication_material 'SHELXTL V6.1'
_computing_structure_refinement 'SHELXTL V6.1 (Sheldrick, 2008)'
_computing_structure_solution 'SIR-92 (Altomare et al., 1994)'
_diffrn_ambient_temperature 150.0(10)
_diffrn_detector_area_resol_mean 9
_diffrn_measured_fraction_theta_full 0.999
_diffrn_measured_fraction_theta_max 0.994
_diffrn_measurement_device_type 'Nonius KappaCCD'
_diffrn_measurement_method '\f scans and \w scans with \k offsets'
_diffrn_radiation_monochromator graphite
_diffrn_radiation_source 'fine-focus sealed tube'
_diffrn_radiation_type MoK\a
_diffrn_radiation_wavelength 0.71073
_diffrn_reflns_av_R_equivalents 0.1127
_diffrn_reflns_av_sigmaI/netI 0.1364
_diffrn_reflns_limit_h_max 13
_diffrn_reflns_limit_h_min -13
_diffrn_reflns_limit_k_max 17
_diffrn_reflns_limit_k_min -17
_diffrn_reflns_limit_l_max 17
_diffrn_reflns_limit_l_min -17
_diffrn_reflns_number 35416
_diffrn_reflns_theta_full 25.00
_diffrn_reflns_theta_max 27.41
_diffrn_reflns_theta_min 2.54
_diffrn_standards_number 0
_exptl_absorpt_coefficient_mu 0.090
_exptl_absorpt_correction_T_max 0.653
_exptl_absorpt_correction_T_min 0.561
_exptl_absorpt_correction_type multi-scan
_exptl_absorpt_process_details
;
multi-scan from symmetry-related measurements
 Sortav (Blessing 1995)
;
_exptl_crystal_colour purple
_exptl_crystal_density_diffrn 1.418
_exptl_crystal_density_method 'not measured'
_exptl_crystal_description block
_exptl_crystal_F_000 833
_exptl_crystal_size_max 0.30
_exptl_crystal_size_mid 0.25
_exptl_crystal_size_min 0.20
_refine_diff_density_max 0.290
_refine_diff_density_min -0.287
_refine_ls_extinction_coef 0.0094(17)
_refine_ls_extinction_expression Fc^*^=kFc[1+0.001xFc^2^\l^3^/sin(2\q)]^-1/4^
_refine_ls_extinction_method SHELXL
_refine_ls_goodness_of_fit_ref 0.955
_refine_ls_hydrogen_treatment constr
_refine_ls_matrix_type full
_refine_ls_number_parameters 578
_refine_ls_number_reflns 8597
_refine_ls_number_restraints 0
_refine_ls_restrained_S_all 0.955
_refine_ls_R_factor_all 0.1864
_refine_ls_R_factor_gt 0.0666
_refine_ls_shift/su_max 0.000
_refine_ls_shift/su_mean 0.000
_refine_ls_structure_factor_coef Fsqd
_refine_ls_weighting_details 'calc w=1/[\s^2^(Fo^2^)+(0.1108P)^2^] where P=(Fo^2^+2Fc^2^)/3'
_refine_ls_weighting_scheme calc
_refine_ls_wR_factor_gt 0.1535
_refine_ls_wR_factor_ref 0.2136
_reflns_number_gt 3742
_reflns_number_total 8597
_reflns_threshold_expression I>2\s(I)
_cod_data_source_file ry5043.cif
_cod_data_source_block H2O-m-oxo-BsubPc
_cod_original_formula_sum 'C48 H24.50 B2 N12 O1.25'
_cod_database_code 2105300

loop_
_symmetry_equiv_pos_as_xyz
'x, y, z'
'-x, -y, -z'

loop_
_atom_site_type_symbol
_atom_site_label
_atom_site_fract_x
_atom_site_fract_y
_atom_site_fract_z
_atom_site_U_iso_or_equiv
_atom_site_adp_type
_atom_site_calc_flag
_atom_site_refinement_flags
_atom_site_occupancy
_atom_site_symmetry_multiplicity
O O1 0.25047(19) 0.18692(16) 0.15564(15) 0.0365(6) Uani d . 1 1
N N1 0.2186(3) 0.3734(2) 0.3641(2) 0.0394(7) Uani d . 1 1
N N2 0.3811(2) 0.29257(19) 0.24216(19) 0.0340(7) Uani d . 1 1
N N3 0.5806(2) 0.2940(2) 0.1180(2) 0.0393(7) Uani d . 1 1
N N4 0.3744(2) 0.32695(19) 0.07612(19) 0.0338(7) Uani d . 1 1
N N5 0.2024(2) 0.4298(2) 0.03753(19) 0.0364(7) Uani d . 1 1
N N6 0.1878(2) 0.36129(19) 0.20097(19) 0.0332(6) Uani d . 1 1
N N7 0.3032(2) 0.08310(19) 0.40577(19) 0.0338(7) Uani d . 1 1
N N8 0.3290(2) 0.03649(19) 0.23864(18) 0.0321(6) Uani d . 1 1
N N9 0.3133(3) -0.0833(2) 0.11972(19) 0.0384(7) Uani d . 1 1
N N10 0.1380(2) 0.03086(19) 0.17483(19) 0.0348(7) Uani d . 1 1
N N11 -0.0688(2) 0.0804(2) 0.2745(2) 0.0380(7) Uani d . 1 1
N N12 0.1325(2) 0.11730(18) 0.31927(19) 0.0321(6) Uani d . 1 1
C C1 0.3382(3) 0.3292(2) 0.3342(2) 0.0353(8) Uani d . 1 1
C C2 0.4539(3) 0.3335(2) 0.3758(2) 0.0388(8) Uani d . 1 1
C C3 0.4716(4) 0.3671(3) 0.4654(3) 0.0464(9) Uani d . 1 1
H H3A 0.3983 0.3851 0.5159 0.056 Uiso calc R 1 1
C C4 0.5991(4) 0.3735(3) 0.4789(3) 0.0521(10) Uani d . 1 1
H H4A 0.6127 0.3943 0.5402 0.063 Uiso calc R 1 1
C C5 0.7071(4) 0.3501(3) 0.4047(3) 0.0532(10) Uani d . 1 1
H H5A 0.7932 0.3565 0.4158 0.064 Uiso calc R 1 1
C C6 0.6923(4) 0.3174(3) 0.3144(3) 0.0475(9) Uani d . 1 1
H H6A 0.7666 0.3016 0.2638 0.057 Uiso calc R 1 1
C C7 0.5643(3) 0.3089(2) 0.3008(2) 0.0375(8) Uani d . 1 1
C C8 0.5161(3) 0.2900(2) 0.2132(2) 0.0351(8) Uani d . 1 1
C C9 0.5088(3) 0.3178(2) 0.0514(2) 0.0349(8) Uani d . 1 1
C C10 0.5459(3) 0.3592(2) -0.0494(2) 0.0346(8) Uani d . 1 1
C C11 0.6655(3) 0.3613(3) -0.1181(3) 0.0425(9) Uani d . 1 1
H H11A 0.7442 0.3346 -0.1023 0.051 Uiso calc R 1 1
C C12 0.6649(4) 0.4041(3) -0.2105(3) 0.0478(10) Uani d . 1 1
H H12A 0.7441 0.4034 -0.2598 0.057 Uiso calc R 1 1
C C13 0.5522(4) 0.4479(3) -0.2329(3) 0.0456(9) Uani d . 1 1
H H13A 0.5565 0.4773 -0.2968 0.055 Uiso calc R 1 1
C C14 0.4342(3) 0.4499(2) -0.1650(2) 0.0410(9) Uani d . 1 1
H H14A 0.3584 0.4825 -0.1800 0.049 Uiso calc R 1 1
C C15 0.4299(3) 0.4024(2) -0.0732(2) 0.0354(8) Uani d . 1 1
C C16 0.3217(3) 0.3854(2) 0.0119(2) 0.0338(8) Uani d . 1 1
C C17 0.1422(3) 0.4220(2) 0.1338(2) 0.0347(8) Uani d . 1 1
C C18 0.0466(3) 0.4903(3) 0.1902(2) 0.0399(9) Uani d . 1 1
C C19 -0.0246(3) 0.5710(3) 0.1599(3) 0.0470(9) Uani d . 1 1
H H19A -0.0256 0.5832 0.0923 0.056 Uiso calc R 1 1
C C20 -0.0935(3) 0.6324(3) 0.2310(3) 0.0524(10) Uani d . 1 1
H H20A -0.1413 0.6884 0.2119 0.063 Uiso calc R 1 1
C C21 -0.0945(3) 0.6141(3) 0.3306(3) 0.0531(10) Uani d . 1 1
H H21A -0.1450 0.6567 0.3782 0.064 Uiso calc R 1 1
C C22 -0.0231(3) 0.5349(3) 0.3611(3) 0.0449(9) Uani d . 1 1
H H22A -0.0232 0.5235 0.4290 0.054 Uiso calc R 1 1
C C23 0.0488(3) 0.4724(3) 0.2907(2) 0.0387(8) Uani d . 1 1
C C24 0.1479(3) 0.3945(2) 0.2946(2) 0.0364(8) Uani d . 1 1
C C25 0.3719(3) 0.0373(2) 0.3249(2) 0.0333(8) Uani d . 1 1
C C26 0.4723(3) -0.0409(2) 0.3189(2) 0.0321(8) Uani d . 1 1
C C27 0.5459(3) -0.0789(3) 0.3858(3) 0.0408(9) Uani d . 1 1
H H27A 0.5514 -0.0424 0.4417 0.049 Uiso calc R 1 1
C C28 0.6097(3) -0.1690(3) 0.3695(3) 0.0432(9) Uani d . 1 1
H H28A 0.6586 -0.1956 0.4152 0.052 Uiso calc R 1 1
C C29 0.6041(3) -0.2224(3) 0.2871(3) 0.0446(9) Uani d . 1 1
H H29A 0.6476 -0.2857 0.2785 0.054 Uiso calc R 1 1
C C30 0.5368(3) -0.1854(3) 0.2175(3) 0.0403(9) Uani d . 1 1
H H30A 0.5353 -0.2215 0.1606 0.048 Uiso calc R 1 1
C C31 0.4715(3) -0.0940(2) 0.2335(2) 0.0341(8) Uani d . 1 1
C C32 0.3750(3) -0.0453(2) 0.1854(2) 0.0357(8) Uani d . 1 1
C C33 0.1929(3) -0.0469(2) 0.1190(2) 0.0346(8) Uani d . 1 1
C C34 0.0845(3) -0.0903(2) 0.0857(2) 0.0348(8) Uani d . 1 1
C C35 0.0808(3) -0.1666(3) 0.0214(2) 0.0421(9) Uani d . 1 1
H H35A 0.1593 -0.2003 -0.0103 0.050 Uiso calc R 1 1
C C36 -0.0398(4) -0.1919(3) 0.0050(3) 0.0467(9) Uani d . 1 1
H H36A -0.0440 -0.2424 -0.0398 0.056 Uiso calc R 1 1
C C37 -0.1559(4) -0.1442(3) 0.0534(3) 0.0477(10) Uani d . 1 1
H H37A -0.2374 -0.1628 0.0405 0.057 Uiso calc R 1 1
C C38 -0.1548(3) -0.0703(3) 0.1198(2) 0.0434(9) Uani d . 1 1
H H38A -0.2345 -0.0403 0.1544 0.052 Uiso calc R 1 1
C C39 -0.0336(3) -0.0416(2) 0.1341(2) 0.0383(8) Uani d . 1 1
C C40 0.0032(3) 0.0325(2) 0.1966(2) 0.0352(8) Uani d . 1 1
C C41 -0.0022(3) 0.1150(2) 0.3383(2) 0.0348(8) Uani d . 1 1
C C42 -0.0473(3) 0.1339(2) 0.4429(2) 0.0333(8) Uani d . 1 1
C C43 -0.1719(3) 0.1469(2) 0.5021(3) 0.0413(9) Uani d . 1 1
H H43A -0.2483 0.1446 0.4755 0.050 Uiso calc R 1 1
C C44 -0.1817(3) 0.1632(3) 0.6002(3) 0.0430(9) Uani d . 1 1
H H44A -0.2658 0.1771 0.6408 0.052 Uiso calc R 1 1
C C45 -0.0707(3) 0.1596(2) 0.6418(3) 0.0411(9) Uani d . 1 1
H H45A -0.0810 0.1691 0.7104 0.049 Uiso calc R 1 1
C C46 0.0534(3) 0.1425(2) 0.5844(2) 0.0377(8) Uani d . 1 1
H H46A 0.1281 0.1372 0.6131 0.045 Uiso calc R 1 1
C C47 0.0667(3) 0.1331(2) 0.4839(2) 0.0323(8) Uani d . 1 1
C C48 0.1809(3) 0.1151(2) 0.4037(2) 0.0307(7) Uani d . 1 1
B B1 0.2937(4) 0.2822(3) 0.1702(3) 0.0326(9) Uani d . 1 1
B B2 0.2161(3) 0.1016(3) 0.2183(3) 0.0344(9) Uani d . 1 1
O O1W 0.8426(12) 0.3825(10) 0.0814(9) 0.085(4) Uani d P 0.25 1
H H1WA 0.8307 0.4345 0.0484 0.128 Uiso d PR 0.25 1
H H1WB 0.7681 0.3570 0.0919 0.128 Uiso d PR 0.25 1

loop_
_atom_site_aniso_label
_atom_site_aniso_U_11
_atom_site_aniso_U_22
_atom_site_aniso_U_33
_atom_site_aniso_U_12
_atom_site_aniso_U_13
_atom_site_aniso_U_23
O1 0.0491(13) 0.0311(13) 0.0321(13) -0.0106(10) -0.0140(10) 0.0012(10)
N1 0.0498(18) 0.0325(17) 0.0364(17) -0.0051(13) -0.0107(14) 0.0014(13)
N2 0.0437(16) 0.0292(16) 0.0322(16) -0.0079(12) -0.0139(12) -0.0008(12)
N3 0.0428(16) 0.0351(17) 0.0430(18) -0.0025(13) -0.0163(14) 0.0011(14)
N4 0.0401(16) 0.0300(16) 0.0332(15) -0.0019(12) -0.0126(12) 0.0025(12)
N5 0.0423(16) 0.0331(16) 0.0367(17) 0.0024(13) -0.0148(13) -0.0053(13)
N6 0.0415(15) 0.0275(15) 0.0313(15) -0.0048(12) -0.0092(12) 0.0004(13)
N7 0.0343(15) 0.0305(16) 0.0384(16) -0.0022(12) -0.0107(12) -0.0068(13)
N8 0.0361(14) 0.0318(16) 0.0306(15) -0.0048(12) -0.0113(12) -0.0035(13)
N9 0.0438(16) 0.0373(17) 0.0357(16) -0.0051(13) -0.0108(13) -0.0069(13)
N10 0.0411(16) 0.0315(16) 0.0348(16) -0.0060(12) -0.0139(12) -0.0003(13)
N11 0.0406(16) 0.0333(17) 0.0433(17) -0.0034(13) -0.0168(14) 0.0026(14)
N12 0.0384(16) 0.0264(15) 0.0347(16) -0.0018(11) -0.0148(12) 0.0017(12)
C1 0.053(2) 0.0245(18) 0.0316(19) -0.0075(15) -0.0156(16) 0.0018(15)
C2 0.052(2) 0.029(2) 0.041(2) -0.0042(15) -0.0211(17) 0.0010(16)
C3 0.064(2) 0.037(2) 0.042(2) -0.0034(18) -0.0209(18) 0.0008(17)
C4 0.070(3) 0.047(2) 0.047(2) -0.006(2) -0.030(2) 0.0002(19)
C5 0.063(3) 0.042(2) 0.067(3) -0.0101(19) -0.040(2) 0.002(2)
C6 0.057(2) 0.035(2) 0.056(2) -0.0041(17) -0.0241(19) 0.0015(18)
C7 0.047(2) 0.0277(19) 0.043(2) -0.0039(15) -0.0206(17) 0.0025(16)
C8 0.043(2) 0.0273(19) 0.037(2) -0.0004(15) -0.0132(16) -0.0012(15)
C9 0.040(2) 0.0287(19) 0.037(2) -0.0037(14) -0.0103(15) -0.0039(15)
C10 0.0421(19) 0.0271(19) 0.0357(19) -0.0080(15) -0.0092(15) -0.0046(15)
C11 0.048(2) 0.036(2) 0.043(2) -0.0127(16) -0.0060(17) -0.0053(17)
C12 0.059(2) 0.038(2) 0.042(2) -0.0188(18) 0.0039(18) -0.0017(18)
C13 0.066(2) 0.035(2) 0.034(2) -0.0125(18) -0.0075(18) 0.0007(16)
C14 0.062(2) 0.0270(19) 0.034(2) -0.0079(16) -0.0111(17) 0.0001(15)
C15 0.045(2) 0.0288(19) 0.0342(19) -0.0062(15) -0.0112(15) -0.0035(15)
C16 0.044(2) 0.0248(18) 0.0367(19) 0.0007(15) -0.0182(16) -0.0035(15)
C17 0.0378(18) 0.036(2) 0.0328(19) -0.0087(15) -0.0110(15) -0.0026(16)
C18 0.0360(19) 0.043(2) 0.041(2) -0.0014(16) -0.0101(16) -0.0022(17)
C19 0.041(2) 0.053(3) 0.048(2) 0.0003(18) -0.0122(17) 0.0014(19)
C20 0.043(2) 0.053(3) 0.056(3) 0.0069(18) -0.0035(18) 0.000(2)
C21 0.047(2) 0.048(3) 0.059(3) 0.0010(18) -0.0002(19) -0.007(2)
C22 0.051(2) 0.043(2) 0.040(2) -0.0045(18) -0.0075(17) -0.0023(18)
C23 0.0361(18) 0.039(2) 0.039(2) -0.0049(15) -0.0040(15) 0.0015(17)
C24 0.0428(19) 0.033(2) 0.034(2) -0.0091(15) -0.0079(15) -0.0001(16)
C25 0.0357(18) 0.0306(19) 0.0362(19) -0.0057(14) -0.0121(15) -0.0037(15)
C26 0.0341(17) 0.0301(19) 0.0339(19) -0.0020(14) -0.0104(14) -0.0035(15)
C27 0.0402(19) 0.039(2) 0.045(2) 0.0024(16) -0.0145(16) -0.0078(17)
C28 0.0401(19) 0.040(2) 0.054(2) -0.0016(16) -0.0189(17) -0.0005(19)
C29 0.0356(19) 0.037(2) 0.062(3) 0.0013(15) -0.0127(17) -0.0087(19)
C30 0.0369(18) 0.035(2) 0.049(2) -0.0038(15) -0.0063(16) -0.0141(17)
C31 0.0284(17) 0.0307(19) 0.043(2) -0.0029(14) -0.0069(14) -0.0054(16)
C32 0.0417(19) 0.033(2) 0.0320(18) -0.0074(15) -0.0058(15) -0.0054(16)
C33 0.047(2) 0.0275(19) 0.0313(19) -0.0072(15) -0.0109(15) -0.0022(15)
C34 0.050(2) 0.0272(19) 0.0313(18) -0.0096(15) -0.0173(15) 0.0022(15)
C35 0.058(2) 0.038(2) 0.034(2) -0.0135(17) -0.0183(16) 0.0035(17)
C36 0.066(3) 0.038(2) 0.043(2) -0.0206(19) -0.0257(19) 0.0082(17)
C37 0.059(2) 0.050(2) 0.042(2) -0.0255(19) -0.0276(19) 0.0108(19)
C38 0.054(2) 0.043(2) 0.039(2) -0.0164(17) -0.0231(17) 0.0118(18)
C39 0.046(2) 0.032(2) 0.042(2) -0.0087(16) -0.0197(16) 0.0041(16)
C40 0.0385(19) 0.0274(19) 0.041(2) -0.0041(14) -0.0127(15) 0.0051(16)
C41 0.0369(19) 0.0299(19) 0.041(2) -0.0036(14) -0.0157(15) 0.0029(16)
C42 0.0388(19) 0.0247(18) 0.038(2) -0.0030(14) -0.0119(15) 0.0024(15)
C43 0.038(2) 0.037(2) 0.047(2) -0.0016(15) -0.0075(16) 0.0001(17)
C44 0.040(2) 0.038(2) 0.047(2) -0.0035(16) -0.0016(17) 0.0006(17)
C45 0.050(2) 0.035(2) 0.038(2) -0.0075(16) -0.0074(17) 0.0011(16)
C46 0.0418(19) 0.032(2) 0.040(2) -0.0037(15) -0.0085(16) 0.0010(16)
C47 0.0364(18) 0.0250(18) 0.0359(19) -0.0015(14) -0.0090(15) -0.0007(14)
C48 0.0394(19) 0.0245(18) 0.0306(18) -0.0047(14) -0.0117(14) -0.0021(14)
B1 0.045(2) 0.025(2) 0.030(2) -0.0047(17) -0.0120(17) 0.0010(16)
B2 0.040(2) 0.031(2) 0.034(2) -0.0031(17) -0.0123(17) -0.0023(18)
O1W 0.103(9) 0.086(10) 0.070(8) 0.004(7) -0.026(7) 0.000(7)

loop_
_atom_type_symbol
_atom_type_description
_atom_type_scat_dispersion_real
_atom_type_scat_dispersion_imag
_atom_type_scat_source
C C 0.0033 0.0016 'International Tables Vol C Tables 4.2.6.8 and 6.1.1.4'
H H 0.0000 0.0000 'International Tables Vol C Tables 4.2.6.8 and 6.1.1.4'
B B 0.0013 0.0007 'International Tables Vol C Tables 4.2.6.8 and 6.1.1.4'
N N 0.0061 0.0033 'International Tables Vol C Tables 4.2.6.8 and 6.1.1.4'
O O 0.0106 0.0060 'International Tables Vol C Tables 4.2.6.8 and 6.1.1.4'

loop_
_geom_angle_atom_site_label_1
_geom_angle_atom_site_label_2
_geom_angle_atom_site_label_3
_geom_angle
B1 O1 B2 133.6(3)
C1 N1 C24 117.1(3)
C1 N2 C8 112.3(3)
C1 N2 B1 123.7(3)
C8 N2 B1 122.1(3)
C9 N3 C8 116.8(3)
C16 N4 C9 114.1(3)
C16 N4 B1 123.1(3)
C9 N4 B1 122.6(3)
C16 N5 C17 116.4(3)
C24 N6 C17 112.0(3)
C24 N6 B1 124.5(3)
C17 N6 B1 122.1(3)
C48 N7 C25 116.8(3)
C32 N8 C25 112.2(3)
C32 N8 B2 122.5(3)
C25 N8 B2 123.3(3)
C33 N9 C32 116.8(3)
C33 N10 C40 113.6(3)
C33 N10 B2 123.6(3)
C40 N10 B2 122.4(3)
C41 N11 C40 116.5(3)
C41 N12 C48 112.7(3)
C41 N12 B2 122.1(3)
C48 N12 B2 123.9(3)
N1 C1 N2 122.9(3)
N1 C1 C2 129.2(3)
N2 C1 C2 106.0(3)
C3 C2 C7 120.1(3)
C3 C2 C1 132.1(3)
C7 C2 C1 107.3(3)
C4 C3 C2 118.3(3)
C4 C3 H3A 120.9
C2 C3 H3A 120.9
C3 C4 C5 121.4(4)
C3 C4 H4A 119.3
C5 C4 H4A 119.3
C4 C5 C6 121.5(3)
C4 C5 H5A 119.3
C6 C5 H5A 119.3
C5 C6 C7 117.6(3)
C5 C6 H6A 121.2
C7 C6 H6A 121.2
C6 C7 C2 121.2(3)
C6 C7 C8 130.9(3)
C2 C7 C8 107.4(3)
N3 C8 N2 123.1(3)
N3 C8 C7 129.2(3)
N2 C8 C7 105.7(3)
N3 C9 N4 122.3(3)
N3 C9 C10 131.4(3)
N4 C9 C10 105.0(3)
C11 C10 C15 120.6(3)
C11 C10 C9 132.3(3)
C15 C10 C9 107.1(3)
C12 C11 C10 117.3(3)
C12 C11 H11A 121.4
C10 C11 H11A 121.4
C13 C12 C11 121.9(3)
C13 C12 H12A 119.0
C11 C12 H12A 119.0
C14 C13 C12 121.6(3)
C14 C13 H13A 119.2
C12 C13 H13A 119.2
C13 C14 C15 117.8(3)
C13 C14 H14A 121.1
C15 C14 H14A 121.1
C14 C15 C10 120.6(3)
C14 C15 C16 131.9(3)
C10 C15 C16 107.5(3)
N5 C16 N4 122.5(3)
N5 C16 C15 131.1(3)
N4 C16 C15 105.1(3)
N5 C17 N6 123.4(3)
N5 C17 C18 128.2(3)
N6 C17 C18 106.4(3)
C19 C18 C23 121.2(3)
C19 C18 C17 130.9(3)
C23 C18 C17 107.2(3)
C20 C19 C18 117.9(3)
C20 C19 H19A 121.1
C18 C19 H19A 121.1
C19 C20 C21 121.4(4)
C19 C20 H20A 119.3
C21 C20 H20A 119.3
C22 C21 C20 121.1(3)
C22 C21 H21A 119.5
C20 C21 H21A 119.5
C21 C22 C23 118.8(3)
C21 C22 H22A 120.6
C23 C22 H22A 120.6
C22 C23 C18 119.6(3)
C22 C23 C24 132.8(3)
C18 C23 C24 106.9(3)
N1 C24 N6 121.6(3)
N1 C24 C23 129.7(3)
N6 C24 C23 106.4(3)
N7 C25 N8 122.7(3)
N7 C25 C26 128.6(3)
N8 C25 C26 106.1(3)
C27 C26 C31 119.4(3)
C27 C26 C25 132.6(3)
C31 C26 C25 107.0(3)
C28 C27 C26 119.1(3)
C28 C27 H27A 120.5
C26 C27 H27A 120.5
C27 C28 C29 121.0(3)
C27 C28 H28A 119.5
C29 C28 H28A 119.5
C30 C29 C28 121.5(3)
C30 C29 H29A 119.2
C28 C29 H29A 119.2
C29 C30 C31 117.9(3)
C29 C30 H30A 121.1
C31 C30 H30A 121.1
C30 C31 C26 121.0(3)
C30 C31 C32 130.5(3)
C26 C31 C32 107.4(3)
N9 C32 N8 123.3(3)
N9 C32 C31 128.2(3)
N8 C32 C31 106.2(3)
N9 C33 N10 122.3(3)
N9 C33 C34 130.6(3)
N10 C33 C34 105.3(3)
C35 C34 C39 120.4(3)
C35 C34 C33 132.0(3)
C39 C34 C33 107.5(3)
C36 C35 C34 118.4(3)
C36 C35 H35A 120.8
C34 C35 H35A 120.8
C35 C36 C37 120.9(4)
C35 C36 H36A 119.5
C37 C36 H36A 119.5
C38 C37 C36 121.6(3)
C38 C37 H37A 119.2
C36 C37 H37A 119.2
C37 C38 C39 117.9(3)
C37 C38 H38A 121.0
C39 C38 H38A 121.0
C38 C39 C34 120.6(3)
C38 C39 C40 132.3(3)
C34 C39 C40 107.0(3)
N11 C40 N10 122.3(3)
N11 C40 C39 131.1(3)
N10 C40 C39 105.3(3)
N11 C41 N12 123.0(3)
N11 C41 C42 129.6(3)
N12 C41 C42 106.0(3)
C43 C42 C47 120.7(3)
C43 C42 C41 132.2(3)
C47 C42 C41 107.0(3)
C44 C43 C42 118.1(3)
C44 C43 H43A 121.0
C42 C43 H43A 121.0
C43 C44 C45 121.6(3)
C43 C44 H44A 119.2
C45 C44 H44A 119.2
C46 C45 C44 120.7(3)
C46 C45 H45A 119.6
C44 C45 H45A 119.6
C45 C46 C47 118.7(3)
C45 C46 H46A 120.7
C47 C46 H46A 120.7
C46 C47 C42 120.0(3)
C46 C47 C48 132.6(3)
C42 C47 C48 107.3(3)
N7 C48 N12 122.6(3)
N7 C48 C47 130.7(3)
N12 C48 C47 105.5(3)
O1 B1 N4 111.3(3)
O1 B1 N2 118.9(3)
N4 B1 N2 102.7(3)
O1 B1 N6 116.4(3)
N4 B1 N6 102.5(3)
N2 B1 N6 103.0(3)
O1 B2 N10 111.6(3)
O1 B2 N12 117.7(3)
N10 B2 N12 103.3(2)
O1 B2 N8 116.4(3)
N10 B2 N8 102.9(3)
N12 B2 N8 103.1(3)
H1WA O1W H1WB 101.6

loop_
_geom_bond_atom_site_label_1
_geom_bond_atom_site_label_2
_geom_bond_distance
O1 B1 1.409(4)
O1 B2 1.417(4)
N1 C1 1.350(4)
N1 C24 1.355(4)
N2 C1 1.369(4)
N2 C8 1.375(4)
N2 B1 1.508(4)
N3 C9 1.337(4)
N3 C8 1.347(4)
N4 C16 1.359(4)
N4 C9 1.369(4)
N4 B1 1.506(4)
N5 C16 1.343(4)
N5 C17 1.350(4)
N6 C24 1.367(4)
N6 C17 1.368(4)
N6 B1 1.511(4)
N7 C48 1.338(4)
N7 C25 1.353(4)
N8 C32 1.366(4)
N8 C25 1.371(4)
N8 B2 1.513(4)
N9 C33 1.333(4)
N9 C32 1.352(4)
N10 C33 1.364(4)
N10 C40 1.370(4)
N10 B2 1.500(4)
N11 C41 1.346(4)
N11 C40 1.351(4)
N12 C41 1.371(4)
N12 C48 1.375(4)
N12 B2 1.501(4)
C1 C2 1.452(4)
C2 C3 1.396(5)
C2 C7 1.413(4)
C3 C4 1.387(5)
C3 H3A 0.9500
C4 C5 1.388(5)
C4 H4A 0.9500
C5 C6 1.390(5)
C5 H5A 0.9500
C6 C7 1.397(4)
C6 H6A 0.9500
C7 C8 1.453(4)
C9 C10 1.461(4)
C10 C11 1.395(4)
C10 C15 1.421(4)
C11 C12 1.387(5)
C11 H11A 0.9500
C12 C13 1.387(5)
C12 H12A 0.9500
C13 C14 1.377(5)
C13 H13A 0.9500
C14 C15 1.396(4)
C14 H14A 0.9500
C15 C16 1.460(4)
C17 C18 1.452(4)
C18 C19 1.397(5)
C18 C23 1.415(5)
C19 C20 1.376(5)
C19 H19A 0.9500
C20 C21 1.395(5)
C20 H20A 0.9500
C21 C22 1.384(5)
C21 H21A 0.9500
C22 C23 1.391(5)
C22 H22A 0.9500
C23 C24 1.454(5)
C25 C26 1.450(4)
C26 C27 1.402(4)
C26 C31 1.414(4)
C27 C28 1.365(5)
C27 H27A 0.9500
C28 C29 1.392(5)
C28 H28A 0.9500
C29 C30 1.383(5)
C29 H29A 0.9500
C30 C31 1.387(4)
C30 H30A 0.9500
C31 C32 1.450(4)
C33 C34 1.458(4)
C34 C35 1.396(5)
C34 C39 1.420(4)
C35 C36 1.381(4)
C35 H35A 0.9500
C36 C37 1.398(5)
C36 H36A 0.9500
C37 C38 1.386(5)
C37 H37A 0.9500
C38 C39 1.390(4)
C38 H38A 0.9500
C39 C40 1.463(5)
C41 C42 1.458(4)
C42 C43 1.386(4)
C42 C47 1.426(4)
C43 C44 1.374(5)
C43 H43A 0.9500
C44 C45 1.401(5)
C44 H44A 0.9500
C45 C46 1.380(4)
C45 H45A 0.9500
C46 C47 1.386(4)
C46 H46A 0.9500
C47 C48 1.462(4)
O1W H1WA 0.8401
O1W H1WB 0.8399

loop_
_geom_hbond_atom_site_label_D
_geom_hbond_atom_site_label_H
_geom_hbond_atom_site_label_A
_geom_hbond_site_symmetry_A
_geom_hbond_distance_DH
_geom_hbond_distance_HA
_geom_hbond_distance_DA
_geom_hbond_angle_DHA
O1W H1WA N5 2_665 0.84 2.20 3.038(13) 179.5
O1W H1WB N3 . 0.84 2.11 2.946(13) 179.6
